data_4121086
loop_
_publ_author_name
'Hien-Quang Do'
'E. R. R. Chandrashekar'
'Gregory C. Fu'

_publ_contact_author_name
;
;
_publ_section_title
;
 Nickel/Bis(oxazoline)-Catalyzed Asymmetric Negishi Arylations of Racemic
 Secondary Benzylic Electrophiles to Generate Enantioenriched
 1,1-Diarylalkanes
;
_journal_name_full 'Journal of the American Chemical Society'
_journal_page_first 16288
_journal_page_last 16291
_journal_paper_doi 10.1021/ja408561b
_journal_volume 135
_journal_year 2013
_chemical_absolute_configuration ad
_chemical_formula_moiety 'C25 H26 O2'
_chemical_formula_sum 'C25 H26 O2'
_chemical_formula_weight 358.46
_chemical_name_systematic
;
 ? 
;
_space_group_crystal_system orthorhombic
_space_group_IT_number 19
_space_group_name_Hall 'P 2ac 2ab'
_space_group_name_H-M_alt 'P 21 21 21'
_symmetry_space_group_name_Hall 'P 2ac 2ab'
_symmetry_space_group_name_H-M 'P 21 21 21'
_atom_sites_solution_hydrogens geom
_atom_sites_solution_primary direct
_atom_sites_solution_secondary difmap
_audit_creation_date 2013-02-13
_audit_creation_method
;
  Olex2 1.2
  (compiled Dec  5 2012 16:17:34, GUI svn.r4385)
;
_cell_angle_alpha 90.00
_cell_angle_beta 90.00
_cell_angle_gamma 90.00
_cell_formula_units_Z 4
_cell_length_a 5.42580(10)
_cell_length_b 8.18170(10)
_cell_length_c 43.389(3)
_cell_measurement_temperature 93
_cell_volume 1926.14(14)
_computing_molecular_graphics
;
O. V. Dolomanov, L. J. Bourhis, R. J. Gildea, J. A. K. Howard and H. Puschmann,
OLEX2: a complete structure solution, refinement and analysis program.
J. Appl. Cryst. (2009). 42, 339-341.
;
_computing_publication_material
;
O. V. Dolomanov, L. J. Bourhis, R. J. Gildea, J. A. K. Howard and H. Puschmann,
OLEX2: a complete structure solution, refinement and analysis program.
J. Appl. Cryst. (2009). 42, 339-341.
;
_computing_structure_refinement
;
XL, G.M. Sheldrick, Acta Cryst.
(2008). A64, 112-122
;
_computing_structure_solution
;
XS, G.M. Sheldrick, Acta Cryst.
(2008). A64, 112-122
;
_diffrn_ambient_temperature 93
_diffrn_measured_fraction_theta_full 1.000
_diffrn_measured_fraction_theta_max 1.000
_diffrn_measurement_device_type 'Rigaku Saturn'
_diffrn_measurement_method '\w scans'
_diffrn_radiation_type CuK\a
_diffrn_radiation_wavelength 1.54178
_diffrn_reflns_av_R_equivalents 0.0721
_diffrn_reflns_av_unetI/netI 0.0273
_diffrn_reflns_limit_h_max 6
_diffrn_reflns_limit_h_min -6
_diffrn_reflns_limit_k_max 9
_diffrn_reflns_limit_k_min -9
_diffrn_reflns_limit_l_max 52
_diffrn_reflns_limit_l_min -52
_diffrn_reflns_number 64719
_diffrn_reflns_theta_full 68.23
_diffrn_reflns_theta_max 68.23
_diffrn_reflns_theta_min 2.04
_diffrn_source 'rotating anode'
_diffrn_standards_number 0
_exptl_absorpt_coefficient_mu 0.597
_exptl_absorpt_correction_T_max 0.9428
_exptl_absorpt_correction_T_min 0.8900
_exptl_absorpt_correction_type multi-scan
_exptl_absorpt_process_details 'CrystalClear (Rigaku, 2009)'
_exptl_crystal_colour colourless
_exptl_crystal_colour_primary colourless
_exptl_crystal_density_diffrn 1.236
_exptl_crystal_description Block
_exptl_crystal_F_000 768
_exptl_crystal_size_max 0.2
_exptl_crystal_size_mid 0.1
_exptl_crystal_size_min 0.1
_refine_diff_density_max 0.527
_refine_diff_density_min -0.524
_refine_diff_density_rms 0.209
_refine_ls_abs_structure_details 'Flack H D (1983), Acta Cryst. A39, 876-881'
_refine_ls_abs_structure_Flack 0.0(2)
_refine_ls_extinction_method none
_refine_ls_goodness_of_fit_ref 1.144
_refine_ls_hydrogen_treatment constr
_refine_ls_matrix_type full
_refine_ls_number_parameters 245
_refine_ls_number_reflns 3533
_refine_ls_number_restraints 0
_refine_ls_restrained_S_all 1.144
_refine_ls_R_factor_all 0.0360
_refine_ls_R_factor_gt 0.0352
_refine_ls_shift/su_max 0.001
_refine_ls_shift/su_mean 0.000
_refine_ls_structure_factor_coef Fsqd
_refine_ls_weighting_details 'calc w=1/[\s^2^(Fo^2^)+(0.0538P)^2^+0.3123P] where P=(Fo^2^+2Fc^2^)/3'
_refine_ls_weighting_scheme calc
_refine_ls_wR_factor_gt 0.0945
_refine_ls_wR_factor_ref 0.0949
_reflns_number_gt 3431
_reflns_number_total 3533
_reflns_threshold_expression >2sigma(I)
_cod_data_source_file ja408561b_si_001.cif
_cod_data_source_block crystal_1
_cod_original_cell_volume 1926.13(14)
_cod_database_code 4121086
_refine_ls_abs_structure_hooft 0.01(8)

loop_
_space_group_symop_id
_space_group_symop_operation_xyz
1 'x, y, z'
2 '-x+1/2, -y, z+1/2'
3 'x+1/2, -y+1/2, -z'
4 '-x, y+1/2, -z+1/2'

loop_
_atom_site_label
_atom_site_type_symbol
_atom_site_fract_x
_atom_site_fract_y
_atom_site_fract_z
_atom_site_U_iso_or_equiv
_atom_site_adp_type
_atom_site_occupancy
_atom_site_symmetry_multiplicity
_atom_site_calc_flag
_atom_site_refinement_flags
O2 O -0.3021(2) -0.22472(15) -0.21321(2) 0.0284(3) Uani 1 1 d .
O1 O 0.6644(2) 0.03266(14) -0.43951(2) 0.0286(3) Uani 1 1 d .
C1 C 0.4958(3) -0.01941(18) -0.45536(3) 0.0199(3) Uani 1 1 d .
C9 C 0.2739(3) -0.09388(18) -0.40579(3) 0.0212(3) Uani 1 1 d .
H9A H 0.4293 -0.1356 -0.3980 0.025 Uiso 1 1 calc R
H9B H 0.2592 0.0192 -0.3993 0.025 Uiso 1 1 calc R
C13 C -0.2024(3) -0.25918(17) -0.30856(3) 0.0182(3) Uani 1 1 d .
C11 C 0.0527(3) -0.18541(17) -0.35676(3) 0.0191(3) Uani 1 1 d .
H11A H 0.0546 -0.0721 -0.3502 0.023 Uiso 1 1 calc R
H11B H 0.1982 -0.2380 -0.3484 0.023 Uiso 1 1 calc R
C10 C 0.0639(3) -0.19207(18) -0.39194(3) 0.0206(3) Uani 1 1 d .
H10A H 0.0807 -0.3052 -0.3983 0.025 Uiso 1 1 calc R
H10B H -0.0906 -0.1515 -0.4002 0.025 Uiso 1 1 calc R
C12 C -0.1778(3) -0.26905(18) -0.34362(3) 0.0181(3) Uani 1 1 d .
H12 H -0.3207 -0.2120 -0.3523 0.022 Uiso 1 1 calc R
C16 C -0.2790(3) -0.24134(18) -0.24459(3) 0.0212(3) Uani 1 1 d .
C18 C -0.3956(3) -0.34142(18) -0.29433(3) 0.0213(3) Uani 1 1 d .
H18 H -0.5015 -0.4038 -0.3064 0.026 Uiso 1 1 calc R
C2 C 0.5067(3) 0.00043(17) -0.48978(3) 0.0190(3) Uani 1 1 d .
C8 C 0.2756(3) -0.10140(19) -0.44089(3) 0.0217(3) Uani 1 1 d .
H8A H 0.2724 -0.2151 -0.4472 0.026 Uiso 1 1 calc R
H8B H 0.1268 -0.0499 -0.4486 0.026 Uiso 1 1 calc R
C14 C -0.0470(3) -0.16728(19) -0.28974(3) 0.0221(3) Uani 1 1 d .
H14 H 0.0840 -0.1108 -0.2985 0.027 Uiso 1 1 calc R
C25 C -0.0168(3) -0.55853(18) -0.34518(3) 0.0201(3) Uani 1 1 d .
H25 H 0.1052 -0.5271 -0.3313 0.024 Uiso 1 1 calc R
C7 C 0.3264(3) -0.06407(19) -0.50932(3) 0.0233(3) Uani 1 1 d .
H7 H 0.1972 -0.1253 -0.5012 0.028 Uiso 1 1 calc R
C6 C 0.3408(3) -0.0364(2) -0.54085(3) 0.0268(3) Uani 1 1 d .
H6 H 0.2212 -0.0796 -0.5539 0.032 Uiso 1 1 calc R
C4 C 0.7125(3) 0.11765(19) -0.53381(3) 0.0240(3) Uani 1 1 d .
H4 H 0.8423 0.1777 -0.5421 0.029 Uiso 1 1 calc R
C20 C -0.1923(3) -0.44520(17) -0.35466(3) 0.0173(3) Uani 1 1 d .
C23 C -0.2030(3) -0.76759(18) -0.37659(3) 0.0225(3) Uani 1 1 d .
H23 H -0.2042 -0.8740 -0.3841 0.027 Uiso 1 1 calc R
C5 C 0.5326(3) 0.0552(2) -0.55302(3) 0.0247(3) Uani 1 1 d .
H5 H 0.5401 0.0745 -0.5741 0.030 Uiso 1 1 calc R
C15 C -0.0837(3) -0.1584(2) -0.25816(3) 0.0244(3) Uani 1 1 d .
H15 H 0.0227 -0.0967 -0.2460 0.029 Uiso 1 1 calc R
C17 C -0.4363(3) -0.3340(2) -0.26277(3) 0.0227(3) Uani 1 1 d .
H17 H -0.5673 -0.3903 -0.2539 0.027 Uiso 1 1 calc R
C22 C -0.3818(3) -0.65755(19) -0.38566(3) 0.0220(3) Uani 1 1 d .
H22 H -0.5062 -0.6905 -0.3990 0.026 Uiso 1 1 calc R
C24 C -0.0214(3) -0.71760(18) -0.35611(3) 0.0230(3) Uani 1 1 d .
H24 H 0.0982 -0.7915 -0.3497 0.028 Uiso 1 1 calc R
C3 C 0.7001(3) 0.09114(18) -0.50224(3) 0.0219(3) Uani 1 1 d .
H3 H 0.8210 0.1340 -0.4894 0.026 Uiso 1 1 calc R
C21 C -0.3763(3) -0.49744(18) -0.37483(3) 0.0194(3) Uani 1 1 d .
H21 H -0.4972 -0.4241 -0.3811 0.023 Uiso 1 1 calc R
C19 C -0.5116(3) -0.3005(2) -0.19927(3) 0.0325(4) Uani 1 1 d .
H19A H -0.6592 -0.2618 -0.2090 0.049 Uiso 1 1 calc R
H19B H -0.5162 -0.2737 -0.1777 0.049 Uiso 1 1 calc R
H19C H -0.5003 -0.4169 -0.2017 0.049 Uiso 1 1 calc R

loop_
_atom_site_aniso_label
_atom_site_aniso_U_11
_atom_site_aniso_U_22
_atom_site_aniso_U_33
_atom_site_aniso_U_23
_atom_site_aniso_U_13
_atom_site_aniso_U_12
O2 0.0281(6) 0.0395(7) 0.0177(5) -0.0054(4) 0.0010(4) -0.0030(5)
O1 0.0259(6) 0.0378(7) 0.0221(5) 0.0024(4) -0.0030(4) -0.0084(5)
C1 0.0202(7) 0.0181(7) 0.0215(7) 0.0006(5) -0.0014(6) 0.0032(6)
C9 0.0226(7) 0.0193(7) 0.0217(7) 0.0016(5) -0.0004(6) 0.0002(6)
C13 0.0191(7) 0.0154(7) 0.0203(7) -0.0009(5) -0.0002(5) 0.0035(6)
C11 0.0214(7) 0.0152(7) 0.0208(7) 0.0005(5) 0.0000(6) -0.0002(6)
C10 0.0221(7) 0.0191(7) 0.0206(7) 0.0010(5) 0.0007(5) 0.0005(6)
C12 0.0181(7) 0.0173(7) 0.0188(6) 0.0004(5) -0.0004(5) 0.0013(6)
C16 0.0214(7) 0.0246(8) 0.0178(6) -0.0027(6) -0.0002(6) 0.0043(7)
C18 0.0219(7) 0.0206(7) 0.0213(7) -0.0028(6) -0.0020(6) -0.0035(6)
C2 0.0194(7) 0.0182(7) 0.0194(7) 0.0001(5) 0.0008(6) 0.0029(6)
C8 0.0202(7) 0.0235(8) 0.0214(7) 0.0024(6) 0.0002(6) -0.0016(6)
C14 0.0199(7) 0.0225(7) 0.0240(7) -0.0020(6) 0.0009(6) -0.0040(6)
C25 0.0202(7) 0.0180(7) 0.0220(7) 0.0007(5) -0.0017(6) -0.0020(6)
C7 0.0224(7) 0.0236(8) 0.0238(7) -0.0002(6) 0.0018(6) -0.0015(7)
C6 0.0257(8) 0.0327(9) 0.0222(7) -0.0049(6) -0.0036(6) -0.0018(7)
C4 0.0269(8) 0.0219(7) 0.0233(7) 0.0016(6) 0.0061(6) -0.0002(7)
C20 0.0192(7) 0.0179(7) 0.0148(6) 0.0004(5) 0.0040(5) -0.0023(6)
C23 0.0278(8) 0.0195(7) 0.0202(6) -0.0024(5) 0.0030(6) -0.0027(7)
C5 0.0309(8) 0.0257(8) 0.0175(7) 0.0003(6) 0.0020(6) 0.0040(7)
C15 0.0230(7) 0.0261(8) 0.0242(7) -0.0058(6) -0.0040(6) -0.0006(7)
C17 0.0220(7) 0.0225(8) 0.0235(7) -0.0013(6) 0.0030(6) -0.0019(6)
C22 0.0244(7) 0.0254(8) 0.0162(6) -0.0019(6) -0.0017(6) -0.0043(7)
C24 0.0230(7) 0.0188(7) 0.0271(7) 0.0008(6) -0.0009(6) 0.0018(6)
C3 0.0220(7) 0.0208(7) 0.0228(7) -0.0006(5) -0.0009(6) 0.0001(7)
C21 0.0200(7) 0.0213(7) 0.0169(6) 0.0016(5) -0.0002(5) 0.0015(6)
C19 0.0294(8) 0.0482(10) 0.0200(7) -0.0003(7) 0.0052(7) 0.0004(8)

loop_
_atom_type_symbol
_atom_type_description
_atom_type_scat_dispersion_real
_atom_type_scat_dispersion_imag
_atom_type_scat_source
C C 0.0181 0.0091 'International Tables Vol C Tables 4.2.6.8 and 6.1.1.4'
H H 0.0000 0.0000 'International Tables Vol C Tables 4.2.6.8 and 6.1.1.4'
O O 0.0492 0.0322 'International Tables Vol C Tables 4.2.6.8 and 6.1.1.4'

loop_
_geom_angle_atom_site_label_1
_geom_angle_atom_site_label_2
_geom_angle_atom_site_label_3
_geom_angle
C16 O2 C19 116.69(12)
O1 C1 C2 119.49(13)
O1 C1 C8 120.96(13)
C2 C1 C8 119.55(12)
C10 C9 C8 112.24(12)
C18 C13 C12 118.82(12)
C18 C13 C14 117.19(13)
C14 C13 C12 123.95(13)
C10 C11 C12 112.78(12)
C9 C10 C11 113.96(12)
C13 C12 C11 114.63(11)
C20 C12 C13 111.02(11)
C20 C12 C11 110.33(11)
O2 C16 C15 116.19(13)
O2 C16 C17 124.12(13)
C17 C16 C15 119.69(13)
C17 C18 C13 122.47(13)
C7 C2 C1 122.28(13)
C3 C2 C1 118.18(13)
C3 C2 C7 119.50(13)
C1 C8 C9 113.77(12)
C15 C14 C13 121.35(14)
C24 C25 C20 120.83(14)
C6 C7 C2 119.77(14)
C5 C6 C7 120.36(14)
C5 C4 C3 120.21(14)
C25 C20 C12 120.21(13)
C25 C20 C21 118.11(13)
C21 C20 C12 121.66(13)
C22 C23 C24 119.27(14)
C4 C5 C6 120.01(14)
C14 C15 C16 120.18(14)
C16 C17 C18 119.11(14)
C23 C22 C21 120.15(14)
C25 C24 C23 120.57(14)
C4 C3 C2 120.14(14)
C22 C21 C20 121.04(14)

loop_
_geom_bond_atom_site_label_1
_geom_bond_atom_site_label_2
_geom_bond_distance
O2 C16 1.3743(16)
O2 C19 1.429(2)
O1 C1 1.2213(18)
C1 C2 1.5031(18)
C1 C8 1.507(2)
C9 C10 1.518(2)
C9 C8 1.5243(19)
C13 C12 1.5293(18)
C13 C18 1.390(2)
C13 C14 1.394(2)
C11 C10 1.5285(18)
C11 C12 1.5356(19)
C12 C20 1.521(2)
C16 C15 1.389(2)
C16 C17 1.387(2)
C18 C17 1.388(2)
C2 C7 1.398(2)
C2 C3 1.394(2)
C14 C15 1.386(2)
C25 C20 1.391(2)
C25 C24 1.385(2)
C7 C6 1.389(2)
C6 C5 1.387(2)
C4 C5 1.382(2)
C4 C3 1.389(2)
C20 C21 1.395(2)
C23 C22 1.381(2)
C23 C24 1.389(2)
C22 C21 1.392(2)
